data_4063299
loop_
_publ_author_name
'Md. Munkir Hossain'
'Hsiu-Mei Lin'
'Jun Zhu'
'Zhenyang Lin'
'Shin-Guang Shyu'

_publ_section_title
;
 Activation of the S-S Bonds of Alkyl Disulfides RSSR (R \\db Me, Et,
 Pr, Bun) by Heterodinuclear Phosphido-Bridged CpW(CO)2(\m-PPh2)Mo(CO)5
;
_journal_issue 2
_journal_name_full Organometallics
_journal_page_first 440
_journal_page_last 446
_journal_paper_doi 10.1021/om050689m
_journal_volume 25
_journal_year 2006
_chemical_formula_sum 'C35 H51 Mo O2 P S4 W'
_chemical_formula_weight 942.76
_chemical_name_systematic
;
 ?
;
_space_group_IT_number 2
_symmetry_cell_setting triclinic
_symmetry_space_group_name_Hall '-P 1'
_symmetry_space_group_name_H-M 'P -1'
_atom_sites_solution_hydrogens geom
_atom_sites_solution_primary direct
_atom_sites_solution_secondary difmap
_audit_conform_dict_location ftp://ftp.iucr.org/pub/cif_core.dic
_audit_conform_dict_name cif_core.dic
_audit_conform_dict_version 2.2
_audit_creation_date 2004-10-16T14:56:50-00:00
_audit_creation_method 'WinGX routine CIF_UPDATE'
_cell_angle_alpha 99.9100(10)
_cell_angle_beta 100.3840(10)
_cell_angle_gamma 96.7380(10)
_cell_formula_units_Z 2
_cell_length_a 9.1712(2)
_cell_length_b 14.0212(4)
_cell_length_c 15.8563(4)
_cell_measurement_reflns_used 9913
_cell_measurement_temperature 298(2)
_cell_measurement_theta_max 26.29
_cell_measurement_theta_min 2.87
_cell_volume 1952.37(9)
_computing_cell_refinement 'Bruker X8APEX'
_computing_data_collection 'Bruker X8APEX'
_computing_data_reduction 'Bruker SAINT'
_computing_molecular_graphics 'Bruker SHELXTL'
_computing_publication_material 'Bruker SHELXTL'
_computing_structure_refinement 'SHELXL-97 (Sheldrick, 1997)'
_computing_structure_solution 'Bruker SHELXTL'
_diffrn_ambient_temperature 298(2)
_diffrn_measured_fraction_theta_full 0.997
_diffrn_measured_fraction_theta_max 0.868
_diffrn_measurement_device_type 'CCD area detector'
_diffrn_measurement_method 'phi and omega scans'
_diffrn_radiation_monochromator graphite
_diffrn_radiation_type MoK\a
_diffrn_radiation_wavelength 0.71073
_diffrn_reflns_av_R_equivalents 0.0345
_diffrn_reflns_av_unetI/netI 0.0298
_diffrn_reflns_limit_h_max 13
_diffrn_reflns_limit_h_min -11
_diffrn_reflns_limit_k_max 19
_diffrn_reflns_limit_k_min -19
_diffrn_reflns_limit_l_max 22
_diffrn_reflns_limit_l_min -22
_diffrn_reflns_number 73942
_diffrn_reflns_theta_full 25
_diffrn_reflns_theta_max 30.62
_diffrn_reflns_theta_min 1.33
_exptl_absorpt_coefficient_mu 3.548
_exptl_absorpt_correction_type none
_exptl_crystal_colour dark
_exptl_crystal_density_diffrn 1.604
_exptl_crystal_density_meas 0
_exptl_crystal_density_method 'not measured'
_exptl_crystal_description prism
_exptl_crystal_F_000 944
_exptl_crystal_size_max 0.38
_exptl_crystal_size_mid 0.24
_exptl_crystal_size_min 0.2
_refine_diff_density_max 2.187
_refine_diff_density_min -1.672
_refine_diff_density_rms 0.465
_refine_ls_extinction_coef 0.0175(8)
_refine_ls_extinction_expression Fc^*^=kFc[1+0.001xFc^2^\l^3^/sin(2\q)]^-1/4^
_refine_ls_extinction_method SHELXL
_refine_ls_goodness_of_fit_ref 1.134
_refine_ls_hydrogen_treatment mixed
_refine_ls_matrix_type full
_refine_ls_number_parameters 420
_refine_ls_number_reflns 10448
_refine_ls_number_restraints 10
_refine_ls_restrained_S_all 1.134
_refine_ls_R_factor_all 0.0727
_refine_ls_R_factor_gt 0.0437
_refine_ls_shift/su_max 2.531
_refine_ls_shift/su_mean 0.145
_refine_ls_structure_factor_coef Fsqd
_refine_ls_weighting_details 'calc w=1/[\s^2^(Fo^2^)+(0.0907P)^2^+0.0000P] where P=(Fo^2^+2Fc^2^)/3'
_refine_ls_weighting_scheme calc
_refine_ls_wR_factor_gt 0.1085
_refine_ls_wR_factor_ref 0.1446
_reflns_number_gt 7708
_reflns_number_total 10448
_reflns_threshold_expression >2sigma(I)
_cod_depositor_comments
;
The following automatic conversions were performed:
'_symmetry_cell_setting' value 'Triclinic' changed to 'triclinic'
according to '/home/saulius/struct/CIF-dictionaries/cif_core.dic'
dictionary named 'cif_core.dic' version 2.4.1 from 2010-06-29.

Automatic conversion script
Id: cif_fix_enum 1527 2010-12-29 10:47:43Z saulius 
;
_cod_original_sg_symbol_H-M P-1
_cod_database_code 4063299

loop_
_symmetry_equiv_pos_as_xyz
'x, y, z'
'-x, -y, -z'

loop_
_atom_site_label
_atom_site_type_symbol
_atom_site_fract_x
_atom_site_fract_y
_atom_site_fract_z
_atom_site_U_iso_or_equiv
_atom_site_adp_type
_atom_site_occupancy
_atom_site_symmetry_multiplicity
_atom_site_calc_flag
_atom_site_refinement_flags
_atom_site_disorder_assembly
_atom_site_disorder_group
W1 W 0.610317(19) 0.630672(13) 0.213158(11) 0.05088(11) Uani 1 1 d . . .
Mo1 Mo 0.36749(4) 0.73296(3) 0.24104(3) 0.05072(13) Uani 1 1 d . . .
S1 S 0.55774(14) 0.77242(10) 0.14637(8) 0.0555(3) Uani 1 1 d . . .
S2 S 0.35393(15) 0.57948(10) 0.12532(8) 0.0588(3) Uani 1 1 d . . .
S3 S 0.18443(17) 0.78028(13) 0.13794(10) 0.0734(4) Uani 1 1 d . . .
S4 S 0.24994(17) 0.63969(14) 0.32276(10) 0.0729(4) Uani 1 1 d . B .
P1 P 0.62555(13) 0.76384(9) 0.33221(8) 0.0476(3) Uani 1 1 d . . .
O1 O 0.5037(6) 0.4836(4) 0.3266(4) 0.0958(15) Uani 1 1 d . . .
O2 O 0.3697(6) 0.9239(4) 0.3737(3) 0.0931(15) Uani 1 1 d . . .
C1 C 0.5356(6) 0.5404(4) 0.2872(4) 0.0653(13) Uani 1 1 d . . .
C2 C 0.3698(6) 0.8549(5) 0.3229(4) 0.0680(14) Uani 1 1 d . . .
C11 C 0.7315(8) 0.5004(5) 0.1814(6) 0.088(2) Uani 1 1 d . . .
H11A H 0.6942 0.432 0.1817 0.106 Uiso 1 1 calc R . .
C12 C 0.7200(7) 0.5432(5) 0.1089(4) 0.0799(18) Uani 1 1 d . . .
H12A H 0.6688 0.5112 0.0492 0.096 Uiso 1 1 calc R . .
C13 C 0.8070(7) 0.6382(5) 0.1336(4) 0.0792(18) Uani 1 1 d . . .
H13A H 0.8239 0.6836 0.0945 0.095 Uiso 1 1 calc R . .
C14 C 0.8689(6) 0.6535(5) 0.2230(5) 0.0776(19) Uani 1 1 d . . .
H14A H 0.9388 0.7114 0.2567 0.093 Uiso 1 1 calc R . .
C15 C 0.8263(7) 0.5707(6) 0.2550(5) 0.0847(19) Uani 1 1 d . . .
H15A H 0.865 0.5581 0.3132 0.102 Uiso 1 1 calc R . .
C21 C 0.6515(6) 0.7547(4) 0.4481(3) 0.0558(11) Uani 1 1 d . . .
C22 C 0.6323(7) 0.8334(4) 0.5080(3) 0.0655(14) Uani 1 1 d . . .
H22A H 0.6102 0.8906 0.4898 0.079 Uiso 1 1 calc R . .
C23 C 0.6460(8) 0.8275(6) 0.5960(4) 0.0810(18) Uani 1 1 d . . .
H23A H 0.631 0.8802 0.6361 0.097 Uiso 1 1 calc R . .
C24 C 0.6814(9) 0.7444(6) 0.6232(4) 0.090(2) Uani 1 1 d . . .
H24A H 0.6905 0.7406 0.6819 0.108 Uiso 1 1 calc R . .
C25 C 0.7034(9) 0.6676(6) 0.5652(5) 0.095(2) Uani 1 1 d . . .
H25A H 0.7272 0.611 0.5842 0.114 Uiso 1 1 calc R . .
C26 C 0.6909(4) 0.6724(2) 0.4776(2) 0.0725(15) Uani 1 1 d . . .
H26A H 0.7092 0.6199 0.4385 0.087 Uiso 1 1 calc R . .
C31 C 0.7498(4) 0.8802(2) 0.3417(2) 0.0544(11) Uani 1 1 d R . .
C32 C 0.8988(4) 0.8858(2) 0.3827(2) 0.0647(13) Uani 1 1 d R . .
H32A H 0.9321 0.8321 0.4029 0.078 Uiso 1 1 d R . .
C33 C 0.9963(7) 0.9706(5) 0.3935(4) 0.0794(18) Uani 1 1 d . . .
H33A H 1.0957 0.9739 0.4212 0.095 Uiso 1 1 calc R . .
C34 C 0.9513(9) 1.0497(6) 0.3648(6) 0.095(2) Uani 1 1 d . . .
H34A H 1.0185 1.107 0.3721 0.114 Uiso 1 1 calc R . .
C35 C 0.8015(10) 1.0434(5) 0.3239(6) 0.096(2) Uani 1 1 d . . .
H35A H 0.7686 1.0974 0.3041 0.115 Uiso 1 1 calc R . .
C36 C 0.7030(7) 0.9600(4) 0.3125(4) 0.0698(14) Uani 1 1 d . . .
H36A H 0.6037 0.9571 0.2849 0.084 Uiso 1 1 calc R . .
C41 C 0.4799(7) 0.7341(5) 0.0277(3) 0.0724(15) Uani 1 1 d . . .
H41A H 0.5111 0.6725 0.0056 0.087 Uiso 1 1 calc R . .
H41B H 0.3712 0.7243 0.0172 0.087 Uiso 1 1 calc R . .
C42 C 0.5332(8) 0.8100(5) -0.0189(4) 0.0831(18) Uani 1 1 d . . .
H42A H 0.642 0.8207 -0.0057 0.1 Uiso 1 1 calc R . .
H42B H 0.5007 0.8708 0.0039 0.1 Uiso 1 1 calc R . .
C43 C 0.4803(9) 0.7865(6) -0.1168(4) 0.089(2) Uani 1 1 d . . .
H43A H 0.5134 0.726 -0.1401 0.107 Uiso 1 1 calc R . .
H43B H 0.3715 0.776 -0.1305 0.107 Uiso 1 1 calc R . .
C44 C 0.5368(12) 0.8655(9) -0.1608(6) 0.128(3) Uani 1 1 d . . .
H44A H 0.4999 0.8464 -0.2228 0.192 Uiso 1 1 calc R . .
H44B H 0.6445 0.8755 -0.1485 0.192 Uiso 1 1 calc R . .
H44C H 0.5022 0.9252 -0.1393 0.192 Uiso 1 1 calc R . .
C51 C 0.2597(6) 0.4652(4) 0.1465(4) 0.0705(15) Uani 1 1 d . . .
H51A H 0.3083 0.4108 0.1252 0.085 Uiso 1 1 calc R . .
H51B H 0.2673 0.4701 0.209 0.085 Uiso 1 1 calc R . .
C52 C 0.0985(7) 0.4475(5) 0.1016(5) 0.0783(16) Uani 1 1 d . . .
H52A H 0.0912 0.4501 0.0403 0.094 Uiso 1 1 calc R . .
H52B H 0.0478 0.4984 0.1274 0.094 Uiso 1 1 calc R . .
C53 C 0.0214(11) 0.3465(8) 0.1098(7) 0.130(4) Uani 1 1 d . . .
H53A H -0.0835 0.339 0.0818 0.156 Uiso 1 1 calc R . .
H53B H 0.0654 0.2965 0.0771 0.156 Uiso 1 1 calc R . .
C54 C 0.0290(15) 0.3277(11) 0.1959(12) 0.204(8) Uani 1 1 d . . .
H54A H -0.023 0.2632 0.1926 0.306 Uiso 1 1 calc R . .
H54B H -0.0171 0.3751 0.2289 0.306 Uiso 1 1 calc R . .
H54C H 0.132 0.332 0.2241 0.306 Uiso 1 1 calc R . .
C61 C 0.1404(10) 0.9026(7) 0.1747(5) 0.102(3) Uani 1 1 d . . .
H61A H 0.1323 0.9105 0.2356 0.122 Uiso 1 1 calc R . .
H61B H 0.2215 0.9514 0.1705 0.122 Uiso 1 1 calc R . .
C62 C -0.0038(9) 0.9193(7) 0.1211(6) 0.102(2) Uani 1 1 d . . .
H62A H -0.0874 0.8851 0.1392 0.123 Uiso 1 1 calc R . .
H62B H -0.0086 0.8914 0.0601 0.123 Uiso 1 1 calc R . .
C63 C -0.0202(12) 1.0273(7) 0.1297(7) 0.119(3) Uani 1 1 d . . .
H63A H 0.0549 1.0606 0.1045 0.142 Uiso 1 1 calc R . .
H63B H -0.0048 1.0577 0.1911 0.142 Uiso 1 1 calc R . .
C64 C -0.1838(12) 1.0376(8) 0.0804(8) 0.139(4) Uani 1 1 d . . .
H64A H -0.1939 1.1057 0.0863 0.208 Uiso 1 1 calc R . .
H64B H -0.2579 1.0049 0.1058 0.208 Uiso 1 1 calc R . .
H64C H -0.1981 1.0084 0.0196 0.208 Uiso 1 1 calc R . .
C71 C 0.2461(9) 0.7000(7) 0.4328(4) 0.098(2) Uani 1 1 d D . .
H71A H 0.3416 0.7413 0.4587 0.118 Uiso 0.5 1 calc PR A 1
H71B H 0.1684 0.7413 0.4307 0.118 Uiso 0.5 1 calc PR A 1
H71C H 0.3454 0.7078 0.4693 0.118 Uiso 0.5 1 d PR A 2
H71D H 0.2201 0.7648 0.4312 0.118 Uiso 0.5 1 d PR A 2
C72 C 0.216(3) 0.6248(12) 0.4890(12) 0.141(12) Uani 0.5 1 d PD B 1
H72A H 0.3074 0.5991 0.5081 0.169 Uiso 0.5 1 calc PR B 1
H72B H 0.1412 0.5707 0.455 0.169 Uiso 0.5 1 calc PR B 1
C73 C 0.160(3) 0.6736(19) 0.5687(9) 0.159(13) Uani 0.5 1 d PD B 1
H73A H 0.119 0.7319 0.5572 0.191 Uiso 0.5 1 calc PR B 1
H73B H 0.242 0.6925 0.6193 0.191 Uiso 0.5 1 calc PR B 1
C74 C 0.037(5) 0.598(4) 0.586(3) 0.71(7) Uani 0.5 1 d PD B 1
H74A H 0.0056 0.625 0.6391 1.07 Uiso 0.5 1 calc PR B 1
H74B H 0.076 0.539 0.5928 1.07 Uiso 0.5 1 calc PR B 1
H74C H -0.0477 0.5848 0.5382 1.07 Uiso 0.5 1 calc PR B 1
C72' C 0.131(2) 0.6352(16) 0.4664(10) 0.144(12) Uani 0.5 1 d PD B 2
H72C H 0.0374 0.6184 0.4236 0.173 Uiso 0.5 1 calc PR B 2
H72D H 0.1683 0.575 0.4754 0.173 Uiso 0.5 1 calc PR B 2
C73' C 0.105(3) 0.692(2) 0.5530(12) 0.44(7) Uani 0.5 1 d PD B 2
H73C H 0.003 0.6721 0.5593 0.528 Uiso 0.5 1 calc PR B 2
H73D H 0.1197 0.7614 0.554 0.528 Uiso 0.5 1 calc PR B 2
C74' C 0.217(4) 0.668(2) 0.6278(12) 0.230(18) Uani 0.5 1 d PD B 2
H74D H 0.1969 0.697 0.6829 0.345 Uiso 0.5 1 calc PR B 2
H74E H 0.3174 0.693 0.6243 0.345 Uiso 0.5 1 calc PR B 2
H74F H 0.208 0.5978 0.623 0.345 Uiso 0.5 1 calc PR B 2

loop_
_atom_site_aniso_label
_atom_site_aniso_U_11
_atom_site_aniso_U_22
_atom_site_aniso_U_33
_atom_site_aniso_U_23
_atom_site_aniso_U_13
_atom_site_aniso_U_12
W1 0.03783(14) 0.05468(15) 0.05297(14) -0.00326(9) 0.00760(8) 0.00144(8)
Mo1 0.0333(2) 0.0678(3) 0.0467(2) 0.00451(18) 0.00504(16) 0.00534(18)
S1 0.0490(7) 0.0637(7) 0.0481(6) 0.0027(5) 0.0102(5) -0.0023(5)
S2 0.0473(7) 0.0651(7) 0.0531(6) 0.0004(5) 0.0030(5) -0.0069(6)
S3 0.0527(8) 0.1018(11) 0.0622(8) 0.0142(7) -0.0005(6) 0.0203(7)
S4 0.0493(8) 0.1015(11) 0.0652(8) 0.0155(7) 0.0148(6) -0.0032(7)
P1 0.0356(6) 0.0580(7) 0.0441(6) 0.0010(5) 0.0047(4) 0.0052(5)
O1 0.085(3) 0.092(3) 0.116(4) 0.050(3) 0.012(3) 0.005(3)
O2 0.080(3) 0.100(3) 0.090(3) -0.016(3) 0.015(2) 0.032(3)
C1 0.052(3) 0.066(3) 0.072(3) 0.009(3) 0.002(3) 0.006(2)
C2 0.044(3) 0.092(4) 0.064(3) 0.003(3) 0.008(2) 0.021(3)
C11 0.069(4) 0.065(4) 0.123(6) -0.010(4) 0.027(4) 0.014(3)
C12 0.066(4) 0.092(4) 0.072(4) -0.018(3) 0.023(3) 0.013(3)
C13 0.060(4) 0.095(4) 0.082(4) -0.007(3) 0.034(3) 0.012(3)
C14 0.035(3) 0.085(4) 0.100(5) -0.017(4) 0.019(3) 0.004(3)
C15 0.057(4) 0.103(5) 0.091(4) 0.000(4) 0.012(3) 0.036(4)
C21 0.044(3) 0.073(3) 0.046(2) 0.006(2) 0.0066(19) 0.005(2)
C22 0.060(3) 0.078(4) 0.052(3) 0.001(2) 0.011(2) 0.004(3)
C23 0.082(4) 0.103(5) 0.050(3) -0.001(3) 0.015(3) 0.007(4)
C24 0.096(5) 0.123(6) 0.051(3) 0.018(4) 0.008(3) 0.021(4)
C25 0.103(6) 0.105(5) 0.081(4) 0.038(4) 0.004(4) 0.025(4)
C26 0.076(4) 0.083(4) 0.058(3) 0.010(3) 0.007(3) 0.025(3)
C31 0.048(3) 0.059(3) 0.050(2) -0.002(2) 0.011(2) 0.000(2)
C32 0.047(3) 0.074(3) 0.063(3) -0.007(3) 0.009(2) 0.003(2)
C33 0.051(3) 0.094(5) 0.073(4) -0.015(3) 0.005(3) -0.011(3)
C34 0.079(5) 0.085(5) 0.106(5) -0.005(4) 0.021(4) -0.019(4)
C35 0.096(6) 0.065(4) 0.117(6) 0.009(4) 0.016(5) 0.000(4)
C36 0.066(4) 0.063(3) 0.071(3) 0.003(3) 0.004(3) 0.002(3)
C41 0.074(4) 0.085(4) 0.048(3) 0.007(3) 0.006(3) -0.009(3)
C42 0.079(4) 0.098(5) 0.066(4) 0.021(3) 0.005(3) -0.006(4)
C43 0.087(5) 0.116(6) 0.065(4) 0.027(4) 0.012(3) 0.011(4)
C44 0.129(8) 0.167(9) 0.094(6) 0.056(6) 0.012(5) 0.021(7)
C51 0.048(3) 0.069(3) 0.084(4) 0.008(3) 0.007(3) -0.009(2)
C52 0.055(3) 0.085(4) 0.085(4) 0.011(3) 0.002(3) -0.002(3)
C53 0.099(7) 0.128(7) 0.132(8) 0.028(6) -0.011(6) -0.060(6)
C54 0.128(10) 0.189(14) 0.31(2) 0.157(15) 0.009(12) -0.023(9)
C61 0.089(5) 0.129(7) 0.084(5) 0.011(4) 0.002(4) 0.046(5)
C62 0.077(5) 0.118(6) 0.118(6) 0.038(5) 0.015(4) 0.027(4)
C63 0.137(8) 0.122(7) 0.129(7) 0.050(6) 0.058(6) 0.064(6)
C64 0.123(8) 0.128(8) 0.168(10) 0.026(7) 0.018(7) 0.053(7)
C71 0.076(4) 0.152(7) 0.065(4) 0.013(4) 0.027(3) 0.000(4)
C72 0.21(3) 0.128(17) 0.067(10) 0.022(10) 0.005(16) -0.020(19)
C73 0.22(3) 0.21(4) 0.062(8) 0.060(15) 0.038(12) 0.04(3)
C74 0.92(16) 0.43(10) 0.60(10) 0.33(9) -0.39(11) -0.17(11)
C72' 0.098(16) 0.26(3) 0.081(13) 0.023(16) 0.039(12) 0.027(18)
C73' 0.44(11) 0.13(3) 0.67(18) -0.01(6) -0.06(12) 0.09(4)
C74' 0.35(4) 0.24(3) 0.104(19) 0.006(18) 0.00(2) 0.20(3)

loop_
_atom_type_symbol
_atom_type_description
_atom_type_scat_dispersion_real
_atom_type_scat_dispersion_imag
_atom_type_scat_source
C C 0.0033 0.0016 'International Tables Vol C Tables 4.2.6.8 and 6.1.1.4'
H H 0 0 'International Tables Vol C Tables 4.2.6.8 and 6.1.1.4'
O O 0.0106 0.006 'International Tables Vol C Tables 4.2.6.8 and 6.1.1.4'
P P 0.1023 0.0942 'International Tables Vol C Tables 4.2.6.8 and 6.1.1.4'
S S 0.1246 0.1234 'International Tables Vol C Tables 4.2.6.8 and 6.1.1.4'
Mo Mo -1.6832 0.6857 'International Tables Vol C Tables 4.2.6.8 and 6.1.1.4'
W W -0.849 6.8722 'International Tables Vol C Tables 4.2.6.8 and 6.1.1.4'

loop_
_geom_angle_atom_site_label_1
_geom_angle_atom_site_label_2
_geom_angle_atom_site_label_3
_geom_angle
C1 W1 C11 78.1(3)
C1 W1 C15 81.3(3)
C11 W1 C15 37.4(3)
C1 W1 C14 115.0(3)
C11 W1 C14 59.4(2)
C15 W1 C14 35.0(3)
C1 W1 C12 109.4(3)
C11 W1 C12 34.8(3)
C15 W1 C12 59.7(3)
C14 W1 C12 58.5(2)
C1 W1 C13 135.3(3)
C11 W1 C13 58.3(3)
C15 W1 C13 58.4(3)
C14 W1 C13 34.5(2)
C12 W1 C13 35.1(2)
C1 W1 P1 88.04(17)
C11 W1 P1 137.8(2)
C15 W1 P1 101.59(18)
C14 W1 P1 92.74(16)
C12 W1 P1 150.39(17)
C13 W1 P1 116.53(16)
C1 W1 S2 82.50(16)
C11 W1 S2 104.94(19)
C15 W1 S2 141.48(19)
C14 W1 S2 150.26(17)
C12 W1 S2 93.81(17)
C13 W1 S2 116.21(17)
P1 W1 S2 112.56(4)
C1 W1 S1 143.83(17)
C11 W1 S1 135.3(2)
C15 W1 S1 132.4(2)
C14 W1 S1 97.4(2)
C12 W1 S1 100.9(2)
C13 W1 S1 80.72(19)
P1 W1 S1 74.19(4)
S2 W1 S1 76.02(4)
C1 W1 Mo1 86.53(17)
C11 W1 Mo1 157.99(18)
C15 W1 Mo1 154.96(18)
C14 W1 Mo1 142.52(17)
C12 W1 Mo1 145.36(18)
C13 W1 Mo1 138.09(19)
P1 W1 Mo1 55.95(3)
S2 W1 Mo1 56.91(3)
S1 W1 Mo1 57.37(3)
C2 Mo1 S4 92.6(2)
C2 Mo1 S3 89.45(17)
S4 Mo1 S3 109.22(6)
C2 Mo1 P1 76.82(16)
S4 Mo1 P1 98.73(5)
S3 Mo1 P1 149.40(6)
C2 Mo1 S2 175.71(18)
S4 Mo1 S2 89.81(6)
S3 Mo1 S2 86.39(5)
P1 Mo1 S2 106.36(4)
C2 Mo1 S1 106.17(19)
S4 Mo1 S1 155.12(6)
S3 Mo1 S1 87.62(5)
P1 Mo1 S1 70.67(4)
S2 Mo1 S1 72.63(4)
C2 Mo1 W1 128.83(16)
S4 Mo1 W1 101.65(5)
S3 Mo1 W1 129.27(4)
P1 Mo1 W1 52.66(3)
S2 Mo1 W1 53.96(3)
S1 Mo1 W1 53.82(3)
C41 S1 W1 111.2(2)
C41 S1 Mo1 113.3(2)
W1 S1 Mo1 68.81(3)
C51 S2 W1 113.1(2)
C51 S2 Mo1 115.7(2)
W1 S2 Mo1 69.14(3)
C61 S3 Mo1 113.3(2)
C71 S4 Mo1 116.3(3)
C21 P1 C31 100.0(2)
C21 P1 W1 125.32(18)
C31 P1 W1 120.62(11)
C21 P1 Mo1 119.28(16)
C31 P1 Mo1 120.55(12)
W1 P1 Mo1 71.39(3)
O1 C1 W1 173.0(5)
O2 C2 Mo1 176.8(6)
C12 C11 C15 107.7(7)
C12 C11 W1 74.8(4)
C15 C11 W1 71.3(3)
C11 C12 C13 108.4(6)
C11 C12 W1 70.4(3)
C13 C12 W1 74.4(3)
C14 C13 C12 107.6(7)
C14 C13 W1 70.6(3)
C12 C13 W1 70.5(3)
C15 C14 C13 109.5(6)
C15 C14 W1 70.4(3)
C13 C14 W1 74.9(3)
C14 C15 C11 106.7(7)
C14 C15 W1 74.6(4)
C11 C15 W1 71.4(4)
C22 C21 C26 118.6(5)
C22 C21 P1 118.8(4)
C26 C21 P1 122.6(3)
C21 C22 C23 120.2(6)
C24 C23 C22 120.1(6)
C25 C24 C23 120.2(6)
C24 C25 C26 120.5(6)
C21 C26 C25 120.4(5)
C36 C31 C32 119.2(3)
C36 C31 P1 123.9(3)
C32 C31 P1 116.81(11)
C33 C32 C31 119.8(4)
C34 C33 C32 121.4(6)
C33 C34 C35 118.4(7)
C36 C35 C34 121.2(7)
C35 C36 C31 120.0(6)
C42 C41 S1 110.0(4)
C41 C42 C43 115.3(6)
C44 C43 C42 113.3(7)
C52 C51 S2 109.8(5)
C51 C52 C53 110.7(7)
C54 C53 C52 117.1(9)
C62 C61 S3 111.8(6)
C61 C62 C63 113.2(8)
C62 C63 C64 109.7(8)
C72 C71 C72' 31.7(12)
C72 C71 S4 110.7(8)
C72' C71 S4 107.3(8)
C71 C72 C73 109.4(9)
C72 C73 C74 107.6(10)
C73' C72' C71 108.9(10)
C72' C73' C74' 107.9(10)

loop_
_geom_bond_atom_site_label_1
_geom_bond_atom_site_label_2
_geom_bond_distance
W1 C1 2.012(6)
W1 C11 2.277(6)
W1 C15 2.276(6)
W1 C14 2.329(5)
W1 C12 2.332(6)
W1 C13 2.383(6)
W1 P1 2.3874(12)
W1 S2 2.4624(13)
W1 S1 2.4636(14)
W1 Mo1 2.8458(5)
Mo1 C2 1.955(6)
Mo1 S4 2.3038(16)
Mo1 S3 2.3615(15)
Mo1 P1 2.4878(12)
Mo1 S2 2.5514(14)
Mo1 S1 2.5705(13)
S1 C41 1.849(5)
S2 C51 1.842(6)
S3 C61 1.830(8)
S4 C71 1.811(7)
P1 C21 1.838(5)
P1 C31 1.844(4)
O1 C1 1.137(7)
O2 C2 1.148(7)
C11 C12 1.380(11)
C11 C15 1.458(10)
C12 C13 1.422(10)
C13 C14 1.399(10)
C14 C15 1.387(10)
C21 C22 1.376(7)
C21 C26 1.380(7)
C22 C23 1.396(8)
C23 C24 1.364(11)
C24 C25 1.350(11)
C25 C26 1.388(8)
C31 C36 1.368(7)
C31 C32 1.3902
C32 C33 1.367(7)
C33 C34 1.349(11)
C34 C35 1.396(12)
C35 C36 1.355(9)
C41 C42 1.482(9)
C42 C43 1.506(9)
C43 C44 1.498(11)
C51 C52 1.492(8)
C52 C53 1.543(11)
C53 C54 1.425(17)
C61 C62 1.504(11)
C62 C63 1.525(12)
C63 C64 1.597(14)
C71 C72 1.525(9)
C71 C72' 1.539(10)
C72 C73 1.534(10)
C73 C74 1.550(11)
C72' C73' 1.535(10)
C73' C74' 1.538(11)
